data_7710371
loop_
_publ_author_name
'Yadav, Sweta'
'Jana, Subhendu'
'Panigrahi, Gopabandhu'
'Malladi, Sairam K.'
'Niranjan, Manish K.'
'Prakash, Jai'

_publ_section_title
;
 Five coordinated Mn in
 Ba<sub>4</sub>Mn<sub>2</sub>Si<sub>2</sub>Te<sub>9</sub>: synthesis,
 crystal structure, physical properties, and electronic structure.
;
_journal_issue 24
_journal_name_full 'Dalton transactions (Cambridge, England : 2003)'
_journal_page_first 9265
_journal_page_last 9277
_journal_paper_doi 10.1039/d2dt01167k
_journal_volume 51
_journal_year 2022
_chemical_formula_sum 'Ba4 Mn2 Si2 Te9'
_chemical_formula_weight 1863.82
_space_group_crystal_system orthorhombic
_space_group_IT_number 55
_space_group_name_Hall '-P 2 2ab'
_space_group_name_H-M_alt 'P b a m'
_audit_creation_method SHELXL-2017/1
_audit_update_record
;
2021-10-06 deposited with the CCDC.	2022-05-30 downloaded from the CCDC.
;
_cell_angle_alpha 90
_cell_angle_beta 90
_cell_angle_gamma 90
_cell_formula_units_Z 2
_cell_length_a 13.4690(6)
_cell_length_b 8.7223(4)
_cell_length_c 10.0032(4)
_cell_measurement_reflns_used 9975
_cell_measurement_temperature 298(2)
_cell_measurement_theta_max 32.23
_cell_measurement_theta_min 3.02
_cell_volume 1175.18(9)
_computing_cell_refinement 'Bruker SAINT'
_computing_data_collection 'Bruker APEX2'
_computing_data_reduction 'Bruker SAINT'
_computing_molecular_graphics 'Bruker SHELXTL'
_computing_publication_material 'Bruker SHELXTL'
_computing_structure_refinement 'SHELXL-2014 (Sheldrick 2014)'
_computing_structure_solution 'SHELXS-97 (Sheldrick 2008)'
_diffrn_ambient_temperature 298(2)
_diffrn_measured_fraction_theta_full 1.000
_diffrn_measured_fraction_theta_max 1.000
_diffrn_measurement_device_type 'Bruker APEX-II CCD'
_diffrn_measurement_method '\f and \w scans'
_diffrn_radiation_type MoK\a
_diffrn_radiation_wavelength 0.71073
_diffrn_reflns_av_R_equivalents 0.0514
_diffrn_reflns_av_unetI/netI 0.0185
_diffrn_reflns_Laue_measured_fraction_full 1.000
_diffrn_reflns_Laue_measured_fraction_max 1.000
_diffrn_reflns_limit_h_max 18
_diffrn_reflns_limit_h_min -18
_diffrn_reflns_limit_k_max 12
_diffrn_reflns_limit_k_min -10
_diffrn_reflns_limit_l_max 14
_diffrn_reflns_limit_l_min -14
_diffrn_reflns_number 31843
_diffrn_reflns_point_group_measured_fraction_full 1.000
_diffrn_reflns_point_group_measured_fraction_max 1.000
_diffrn_reflns_theta_full 25.242
_diffrn_reflns_theta_max 30.032
_diffrn_reflns_theta_min 2.036
_diffrn_source 'micro-focus sealed X-ray tube'
_exptl_absorpt_coefficient_mu 18.669
_exptl_absorpt_correction_T_max 0.6183
_exptl_absorpt_correction_T_min 0.4071
_exptl_absorpt_correction_type multi-scan
_exptl_absorpt_process_details multi-scan
_exptl_crystal_colour Black
_exptl_crystal_density_diffrn 5.267
_exptl_crystal_density_meas ?
_exptl_crystal_description irregular
_exptl_crystal_F_000 1540
_exptl_crystal_size_max 0.12
_exptl_crystal_size_mid 0.09
_exptl_crystal_size_min 0.07
_refine_diff_density_max 5.665
_refine_diff_density_min -1.718
_refine_diff_density_rms 0.278
_refine_ls_extinction_method none
_refine_ls_goodness_of_fit_ref 1.133
_refine_ls_hydrogen_treatment undef
_refine_ls_matrix_type full
_refine_ls_number_parameters 52
_refine_ls_number_reflns 1815
_refine_ls_number_restraints 0
_refine_ls_restrained_S_all 1.133
_refine_ls_R_factor_all 0.0286
_refine_ls_R_factor_gt 0.0239
_refine_ls_shift/su_max 0.001
_refine_ls_shift/su_mean 0.000
_refine_ls_structure_factor_coef Fsqd
_refine_ls_weighting_details 'w=1/[\s^2^(Fo^2^)+(0.0155P)^2^+12.9185P] where P=(Fo^2^+2Fc^2^)/3'
_refine_ls_weighting_scheme calc
_refine_ls_wR_factor_gt 0.0529
_refine_ls_wR_factor_ref 0.0540
_reflns_Friedel_coverage 0.000
_reflns_number_gt 1624
_reflns_number_total 1815
_reflns_threshold_expression 'I > 2\s(I)'
_cod_data_source_file d2dt01167k2.cif
_cod_data_source_block final
_cod_depositor_comments
;
The following automatic conversions were performed:

data item '_exptl_crystal_density_meas' value 'not measured' was
changed to '?' -- the value is perceived as not measured.

Automatic conversion script
Id: cif_fix_values 7556 2019-12-06 15:28:31Z antanas 

 Adding full bibliography for 7710371.cif.
;
_cod_database_code 7710371
_shelx_shelxl_version_number 2017/1
_shelx_space_group_comment
;
The symmetry employed for this shelxl refinement is uniquely defined
by the following loop, which should always be used as a source of
symmetry information in preference to the above space-group names.
They are only intended as comments.
;
_exptl_absorpt_special_details SADABS-2016/2

loop_
_space_group_symop_operation_xyz
'x, y, z'
'-x, -y, z'
'x+1/2, -y+1/2, -z'
'-x+1/2, y+1/2, -z'
'-x, -y, -z'
'x, y, -z'
'-x-1/2, y-1/2, z'
'x-1/2, -y-1/2, z'

loop_
_atom_site_label
_atom_site_type_symbol
_atom_site_fract_x
_atom_site_fract_y
_atom_site_fract_z
_atom_site_U_iso_or_equiv
_atom_site_adp_type
_atom_site_occupancy
_atom_site_site_symmetry_order
_atom_site_calc_flag
_atom_site_refinement_flags_posn
_atom_site_refinement_flags_adp
_atom_site_refinement_flags_occupancy
_atom_site_disorder_assembly
_atom_site_disorder_group
Ba1 Ba 0.17871(2) 0.61493(4) 0.26159(3) 0.01671(8) Uani 1 1 d . . . . .
Si1 Si 0.06968(15) 0.0788(2) 0.000000 0.0149(4) Uani 1 2 d S T P . .
Mn1 Mn 0.03115(19) 0.1750(3) 0.500000 0.0238(5) Uani 0.5 2 d S T P . .
Mn2 Mn 0.000000 0.000000 0.3517(3) 0.0209(5) Uani 0.5 2 d S T P . .
Te1 Te 0.06236(3) 0.24474(4) 0.20542(4) 0.01754(9) Uani 1 1 d . . . . .
Te2 Te 0.16709(4) 0.92455(6) 0.500000 0.01734(11) Uani 1 2 d S T P . .
Te3 Te 0.21454(4) 0.90113(5) 0.000000 0.01478(10) Uani 1 2 d S T P . .
Te4 Te 0.000000 0.500000 0.500000 0.01808(15) Uani 1 4 d S T P . .

loop_
_atom_site_aniso_label
_atom_site_aniso_U_11
_atom_site_aniso_U_22
_atom_site_aniso_U_33
_atom_site_aniso_U_23
_atom_site_aniso_U_13
_atom_site_aniso_U_12
Ba1 0.01707(14) 0.01661(15) 0.01646(15) 0.00069(12) 0.00139(11) 0.00102(11)
Si1 0.0114(9) 0.0121(9) 0.0212(10) 0.000 0.000 0.0013(7)
Mn1 0.0212(12) 0.0175(12) 0.0326(14) 0.000 0.000 0.0029(10)
Mn2 0.0203(11) 0.0241(12) 0.0183(12) 0.000 0.000 -0.0005(10)
Te1 0.01611(16) 0.01556(16) 0.02095(18) -0.00127(14) 0.00253(13) -0.00107(12)
Te2 0.0175(2) 0.0177(2) 0.0168(2) 0.000 0.000 -0.00032(18)
Te3 0.0143(2) 0.0136(2) 0.0163(2) 0.000 0.000 0.00262(17)
Te4 0.0216(3) 0.0203(3) 0.0123(3) 0.000 0.000 -0.0062(3)

loop_
_atom_type_symbol
_atom_type_description
_atom_type_scat_dispersion_real
_atom_type_scat_dispersion_imag
_atom_type_scat_source
Ba Ba -0.3244 2.2819 'International Tables Vol C Tables 4.2.6.8 and 6.1.1.4'
Mn Mn 0.3368 0.7283 'International Tables Vol C Tables 4.2.6.8 and 6.1.1.4'
Si Si 0.0817 0.0704 'International Tables Vol C Tables 4.2.6.8 and 6.1.1.4'
Te Te -0.5308 1.6751 'International Tables Vol C Tables 4.2.6.8 and 6.1.1.4'

loop_
_geom_angle_atom_site_label_1
_geom_angle_atom_site_label_2
_geom_angle_atom_site_label_3
_geom_angle
_geom_angle_site_symmetry_1
_geom_angle_site_symmetry_3
_geom_angle_publ_flag
Te1 Ba1 Te3 116.289(13) 2_565 7_655 ?
Te1 Ba1 Te4 65.007(8) 2_565 . ?
Te3 Ba1 Te4 129.022(12) 7_655 . ?
Te1 Ba1 Te2 143.679(13) 2_565 7_655 ?
Te3 Ba1 Te2 90.717(11) 7_655 7_655 ?
Te4 Ba1 Te2 79.256(10) . 7_655 ?
Te1 Ba1 Te2 78.748(12) 2_565 . ?
Te3 Ba1 Te2 154.958(15) 7_655 . ?
Te4 Ba1 Te2 74.726(10) . . ?
Te2 Ba1 Te2 86.093(10) 7_655 . ?
Te1 Ba1 Te1 83.472(11) 2_565 . ?
Te3 Ba1 Te1 65.818(11) 7_655 . ?
Te4 Ba1 Te1 63.794(8) . . ?
Te2 Ba1 Te1 86.611(13) 7_655 . ?
Te2 Ba1 Te1 138.519(13) . . ?
Te1 Ba1 Te3 76.660(12) 2_565 . ?
Te3 Ba1 Te3 77.014(8) 7_655 . ?
Te4 Ba1 Te3 140.198(12) . . ?
Te2 Ba1 Te3 136.057(14) 7_655 . ?
Te2 Ba1 Te3 88.148(11) . . ?
Te1 Ba1 Te3 123.657(13) . . ?
Te1 Ba1 Te1 137.554(11) 2_565 7_665 ?
Te3 Ba1 Te1 70.431(11) 7_655 7_665 ?
Te4 Ba1 Te1 146.022(12) . 7_665 ?
Te2 Ba1 Te1 72.324(11) 7_655 7_665 ?
Te2 Ba1 Te1 84.976(12) . 7_665 ?
Te1 Ba1 Te1 130.798(13) . 7_665 ?
Te3 Ba1 Te1 63.780(11) . 7_665 ?
Te1 Ba1 Ba1 93.071(9) 2_565 7_665 ?
Te3 Ba1 Ba1 108.676(11) 7_655 7_665 ?
Te4 Ba1 Ba1 122.287(7) . 7_665 ?
Te2 Ba1 Ba1 101.019(12) 7_655 7_665 ?
Te2 Ba1 Ba1 48.098(8) . 7_665 ?
Te1 Ba1 Ba1 170.854(8) . 7_665 ?
Te3 Ba1 Ba1 47.198(8) . 7_665 ?
Te1 Ba1 Ba1 48.836(9) 7_665 7_665 ?
Te1 Ba1 Ba1 133.704(11) 2_565 7_655 ?
Te3 Ba1 Ba1 49.502(8) 7_655 7_655 ?
Te4 Ba1 Ba1 90.852(6) . 7_655 ?
Te2 Ba1 Ba1 48.714(9) 7_655 7_655 ?
Te2 Ba1 Ba1 134.655(9) . 7_655 ?
Te1 Ba1 Ba1 50.238(7) . 7_655 ?
Te3 Ba1 Ba1 124.950(10) . 7_655 ?
Te1 Ba1 Ba1 84.286(11) 7_665 7_655 ?
Ba1 Ba1 Ba1 132.467(14) 7_665 7_655 ?
Te1 Ba1 Ba1 99.201(8) 2_565 6_556 ?
Te3 Ba1 Ba1 138.015(8) 7_655 6_556 ?
Te4 Ba1 Ba1 47.554(5) . 6_556 ?
Te2 Ba1 Ba1 48.113(8) 7_655 6_556 ?
Te2 Ba1 Ba1 48.601(8) . 6_556 ?
Te1 Ba1 Ba1 98.899(8) . 6_556 ?
Te3 Ba1 Ba1 135.825(8) . 6_556 ?
Te1 Ba1 Ba1 98.713(8) 7_665 6_556 ?
Ba1 Ba1 Ba1 90.0 7_665 6_556 ?
Ba1 Ba1 Ba1 90.0 7_655 6_556 ?
Si1 Si1 Te3 105.31(12) 5 1_545 ?
Si1 Si1 Te1 107.96(7) 5 6 ?
Te3 Si1 Te1 112.87(5) 1_545 6 ?
Si1 Si1 Te1 107.96(7) 5 . ?
Te3 Si1 Te1 112.87(5) 1_545 . ?
Te1 Si1 Te1 109.57(8) 6 . ?
Mn2 Mn1 Mn2 86.29(14) . 5_556 ?
Mn2 Mn1 Te2 66.33(7) . 5_566 ?
Mn2 Mn1 Te2 66.33(7) 5_556 5_566 ?
Mn2 Mn1 Te2 65.48(7) . 1_545 ?
Mn2 Mn1 Te2 65.48(7) 5_556 1_545 ?
Te2 Mn1 Te2 111.95(9) 5_566 1_545 ?
Mn2 Mn1 Te4 131.88(8) . . ?
Mn2 Mn1 Te4 131.88(8) 5_556 . ?
Te2 Mn1 Te4 99.60(8) 5_566 . ?
Te2 Mn1 Te4 148.45(10) 1_545 . ?
Mn2 Mn1 Te1 60.28(5) . . ?
Mn2 Mn1 Te1 146.19(11) 5_556 . ?
Te2 Mn1 Te1 101.16(5) 5_566 . ?
Te2 Mn1 Te1 93.70(5) 1_545 . ?
Te4 Mn1 Te1 79.76(5) . . ?
Mn2 Mn1 Te1 146.19(11) . 6_556 ?
Mn2 Mn1 Te1 60.28(5) 5_556 6_556 ?
Te2 Mn1 Te1 101.16(5) 5_566 6_556 ?
Te2 Mn1 Te1 93.70(5) 1_545 6_556 ?
Te4 Mn1 Te1 79.76(5) . 6_556 ?
Te1 Mn1 Te1 151.83(10) . 6_556 ?
Mn2 Mn1 Mn1 43.15(7) . 5_556 ?
Mn2 Mn1 Mn1 43.15(7) 5_556 5_556 ?
Te2 Mn1 Mn1 56.62(8) 5_566 5_556 ?
Te2 Mn1 Mn1 55.33(8) 1_545 5_556 ?
Te4 Mn1 Mn1 156.21(14) . 5_556 ?
Te1 Mn1 Mn1 103.28(5) . 5_556 ?
Te1 Mn1 Mn1 103.28(5) 6_556 5_556 ?
Mn1 Mn2 Mn1 93.71(14) . 5_556 ?
Mn1 Mn2 Te1 168.34(10) . 2 ?
Mn1 Mn2 Te1 75.88(5) 5_556 2 ?
Mn1 Mn2 Te1 75.88(5) . . ?
Mn1 Mn2 Te1 168.34(10) 5_556 . ?
Te1 Mn2 Te1 114.95(9) 2 . ?
Mn1 Mn2 Te2 69.17(8) . 1_545 ?
Mn1 Mn2 Te2 67.93(8) 5_556 1_545 ?
Te1 Mn2 Te2 110.598(13) 2 1_545 ?
Te1 Mn2 Te2 102.900(12) . 1_545 ?
Mn1 Mn2 Te2 67.93(8) . 5_566 ?
Mn1 Mn2 Te2 69.17(8) 5_556 5_566 ?
Te1 Mn2 Te2 102.901(12) 2 5_566 ?
Te1 Mn2 Te2 110.598(13) . 5_566 ?
Te2 Mn2 Te2 115.34(9) 1_545 5_566 ?
Mn1 Mn2 Mn2 46.85(7) . 5_556 ?
Mn1 Mn2 Mn2 46.85(7) 5_556 5_556 ?
Te1 Mn2 Mn2 122.53(5) 2 5_556 ?
Te1 Mn2 Mn2 122.53(5) . 5_556 ?
Te2 Mn2 Mn2 57.67(5) 1_545 5_556 ?
Te2 Mn2 Mn2 57.67(5) 5_566 5_556 ?
Si1 Te1 Mn2 90.00(6) . . ?
Si1 Te1 Mn1 133.05(6) . . ?
Mn2 Te1 Mn1 43.84(7) . . ?
Si1 Te1 Ba1 111.54(5) . 2_565 ?
Mn2 Te1 Ba1 84.382(12) . 2_565 ?
Mn1 Te1 Ba1 77.69(5) . 2_565 ?
Si1 Te1 Ba1 128.38(4) . . ?
Mn2 Te1 Ba1 138.36(5) . . ?
Mn1 Te1 Ba1 95.02(5) . . ?
Ba1 Te1 Ba1 93.682(11) 2_565 . ?
Si1 Te1 Ba1 84.91(5) . 7_655 ?
Mn2 Te1 Ba1 88.241(13) . 7_655 ?
Mn1 Te1 Ba1 85.53(5) . 7_655 ?
Ba1 Te1 Ba1 161.891(16) 2_565 7_655 ?
Ba1 Te1 Ba1 80.926(8) . 7_655 ?
Mn2 Te2 Mn2 64.66(9) 1_565 5_566 ?
Mn2 Te2 Mn1 45.74(5) 1_565 5_566 ?
Mn2 Te2 Mn1 45.74(5) 5_566 5_566 ?
Mn2 Te2 Mn1 45.35(5) 1_565 1_565 ?
Mn2 Te2 Mn1 45.35(5) 5_566 1_565 ?
Mn1 Te2 Mn1 68.05(9) 5_566 1_565 ?
Mn2 Te2 Ba1 135.92(3) 1_565 4_556 ?
Mn2 Te2 Ba1 90.24(4) 5_566 4_556 ?
Mn1 Te2 Ba1 134.17(2) 5_566 4_556 ?
Mn1 Te2 Ba1 90.98(4) 1_565 4_556 ?
Mn2 Te2 Ba1 90.24(4) 1_565 7_665 ?
Mn2 Te2 Ba1 135.92(3) 5_566 7_665 ?
Mn1 Te2 Ba1 134.17(2) 5_566 7_665 ?
Mn1 Te2 Ba1 90.98(4) 1_565 7_665 ?
Ba1 Te2 Ba1 83.773(15) 4_556 7_665 ?
Mn2 Te2 Ba1 81.90(3) 1_565 . ?
Mn2 Te2 Ba1 124.50(3) 5_566 . ?
Mn1 Te2 Ba1 79.03(4) 5_566 . ?
Mn1 Te2 Ba1 127.00(3) 1_565 . ?
Ba1 Te2 Ba1 139.857(16) 4_556 . ?
Ba1 Te2 Ba1 83.188(9) 7_665 . ?
Mn2 Te2 Ba1 124.50(3) 1_565 6_556 ?
Mn2 Te2 Ba1 81.90(3) 5_566 6_556 ?
Mn1 Te2 Ba1 79.03(4) 5_566 6_556 ?
Mn1 Te2 Ba1 127.00(3) 1_565 6_556 ?
Ba1 Te2 Ba1 83.188(9) 4_556 6_556 ?
Ba1 Te2 Ba1 139.856(16) 7_665 6_556 ?
Ba1 Te2 Ba1 82.799(16) . 6_556 ?
Si1 Te3 Ba1 89.44(3) 1_565 7_665 ?
Si1 Te3 Ba1 89.44(3) 1_565 4 ?
Ba1 Te3 Ba1 96.033(16) 7_665 4 ?
Si1 Te3 Ba1 108.79(3) 1_565 . ?
Ba1 Te3 Ba1 83.300(9) 7_665 . ?
Ba1 Te3 Ba1 161.731(16) 4 . ?
Si1 Te3 Ba1 108.79(3) 1_565 6 ?
Ba1 Te3 Ba1 161.730(16) 7_665 6 ?
Ba1 Te3 Ba1 83.300(9) 4 6 ?
Ba1 Te3 Ba1 91.650(15) . 6 ?
Mn1 Te4 Mn1 180.0 5_566 . ?
Mn1 Te4 Ba1 79.58(4) 5_566 . ?
Mn1 Te4 Ba1 100.42(4) . . ?
Mn1 Te4 Ba1 79.58(4) 5_566 6_556 ?
Mn1 Te4 Ba1 100.42(4) . 6_556 ?
Ba1 Te4 Ba1 84.893(11) . 6_556 ?
Mn1 Te4 Ba1 100.42(4) 5_566 2_565 ?
Mn1 Te4 Ba1 79.58(4) . 2_565 ?
Ba1 Te4 Ba1 95.107(11) . 2_565 ?
Ba1 Te4 Ba1 180.0 6_556 2_565 ?
Mn1 Te4 Ba1 100.42(4) 5_566 5_566 ?
Mn1 Te4 Ba1 79.58(4) . 5_566 ?
Ba1 Te4 Ba1 180.0 . 5_566 ?
Ba1 Te4 Ba1 95.107(11) 6_556 5_566 ?
Ba1 Te4 Ba1 84.893(11) 2_565 5_566 ?

loop_
_geom_bond_atom_site_label_1
_geom_bond_atom_site_label_2
_geom_bond_distance
_geom_bond_site_symmetry_2
_geom_bond_publ_flag
Ba1 Te1 3.5151(5) 2_565 ?
Ba1 Te3 3.5204(5) 7_655 ?
Ba1 Te4 3.5335(3) . ?
Ba1 Te2 3.5719(5) 7_655 ?
Ba1 Te2 3.6062(5) . ?
Ba1 Te1 3.6329(5) . ?
Ba1 Te3 3.6485(5) . ?
Ba1 Te1 3.7096(5) 7_665 ?
Ba1 Ba1 4.7652(3) 7_665 ?
Ba1 Ba1 4.7653(3) 7_655 ?
Ba1 Ba1 4.7696(7) 6_556 ?
Si1 Si1 2.327(4) 5 ?
Si1 Te3 2.492(2) 1_545 ?
Si1 Te1 2.5151(13) 6 ?
Si1 Te1 2.5151(13) . ?
Mn1 Mn2 2.170(3) . ?
Mn1 Mn2 2.170(3) 5_556 ?
Mn1 Te2 2.808(3) 5_566 ?
Mn1 Te2 2.851(3) 1_545 ?
Mn1 Te4 2.865(3) . ?
Mn1 Te1 3.0381(8) . ?
Mn1 Te1 3.0381(8) 6_556 ?
Mn1 Mn1 3.166(5) 5_556 ?
Mn2 Te1 2.7207(14) 2 ?
Mn2 Te1 2.7207(14) . ?
Mn2 Te2 2.7749(15) 1_545 ?
Mn2 Te2 2.7749(15) 5_566 ?
Mn2 Mn2 2.968(5) 5_556 ?
